data_9002545
loop_
_publ_author_name
'Meyer, H. W.'
'Marion, S.'
'Sondergeld, P.'
'Carpenter, M. A.'
'Knight, K. S.'
'Redfern, S. A. T.'
'Dove, M. T.'

_publ_section_title
;
 Displacive components of the low-temperature phase transitions in lawsonite
 T = 100 K
;
_journal_name_full 'American Mineralogist'
_journal_page_first 566
_journal_page_last 577
_journal_volume 86
_journal_year 2001
_chemical_formula_sum 'Al1.94 Ca D4 Fe0.06 O10 Si2'
_chemical_name_mineral 'Lawsonite (deuterated)'
_space_group_IT_number 33
_symmetry_space_group_name_Hall 'P -2n 2a'
_symmetry_space_group_name_H-M 'P 21 c n'
_cell_angle_alpha 90
_cell_angle_beta 90
_cell_angle_gamma 90
_cell_formula_units_Z 4
_cell_length_a 5.86332
_cell_length_b 8.76659
_cell_length_c 13.1021
_cell_volume 673.465
_database_code_amcsd 0002634
_diffrn_ambient_temperature 100
_exptl_crystal_density_diffrn 3.156
_cod_original_formula_sum 'Ca (Al1.94 Fe.06) Si2 O10 D4'
_cod_database_code 9002545

loop_
_space_group_symop_operation_xyz
x,y,z
x,1/2-y,1/2+z
1/2+x,1/2+y,1/2-z
1/2+x,-y,-z

loop_
_atom_site_label
_atom_site_fract_x
_atom_site_fract_y
_atom_site_fract_z
_atom_site_occupancy
_atom_site_U_iso_or_equiv
_atom_site_type_symbol
_atom_site_attached_hydrogens
Ca -0.26900 0.08130 0.25030 1.00000 0.00330 Ca 0
Al 0.00000 0.00000 -0.00400 0.97000 0.00170 Al 0
Fe 0.00000 0.00000 -0.00400 0.03000 0.00170 Fe 0
Ala 0.00500 -0.00200 0.50500 0.97000 0.00170 Al 0
Fea 0.00500 -0.00200 0.50500 0.03000 0.00170 Fe 0
Si -0.25200 0.73000 0.13200 1.00000 0.00180 Si 0
Sia -0.24900 0.72700 0.36600 1.00000 0.00180 Si 0
O1 -0.24400 -0.20172 0.24850 1.00000 0.00460 O 0
O2 0.01800 0.11840 0.12180 1.00000 0.00370 O 0
O2a 0.01500 0.12700 0.38620 1.00000 0.00370 O 0
O2b 0.46700 0.36750 0.88240 1.00000 0.00370 O 0
O2c 0.47000 0.37400 0.61970 1.00000 0.00370 O 0
O3 -0.25700 -0.11350 0.06370 1.00000 0.00160 O 0
O3a -0.25600 -0.11470 0.43410 1.00000 0.00160 O 0
O4 -0.26300 0.39190 0.05130 1.00000 0.00260 O 0
O4a -0.25500 0.38060 0.46090 1.00000 0.00260 O 0
O5 -0.24100 0.35900 0.24850 1.00000 0.00720 O 0
Dw -0.26000 0.38420 0.17260 1.00000 0.02430 D 0
Dwa 0.70100 0.44100 0.28510 1.00000 0.03600 D 0
Dh -0.25400 0.27970 0.02950 1.00000 0.02160 D 0
Dha -0.24000 0.32180 0.40240 1.00000 0.03000 D 0

loop_
_cod_changelog_entry_id
_cod_changelog_entry_author
_cod_changelog_entry_date
_cod_changelog_entry_text
1
;cod-tools version 3.8.0
Id: cif_guess_AMCSD_atom_types 9581 2023-05-17 12:35:41Z saulius
;
2023-05-23T09:15:38+03:00
;Derived atom types and hydrogen counts
from atom names that follow the AMCSD naming convention
(Wat == water, O-H == hydroxyl).
;

loop_
_cod_related_entry_id
_cod_related_entry_database
_cod_related_entry_code
1 AMCSD 0002634
